data_4134330
loop_
_publ_author_name
'Joannou, Matthew V.'
'Hoyt, Jordan M.'
'Chirik, Paul J.'

_publ_section_title
;
 Investigations into the Mechanism of Inter- and Intramolecular
 Iron-Catalyzed [2+2] Cycloaddition of Alkenes.
;
_journal_name_full 'Journal of the American Chemical Society'
_journal_paper_doi 10.1021/jacs.0c00250
_journal_year 2020
_chemical_formula_sum 'C41 H53 Fe N5'
_chemical_formula_weight 671.73
_space_group_crystal_system monoclinic
_space_group_IT_number 14
_space_group_name_Hall '-P 2yn'
_space_group_name_H-M_alt 'P 1 21/n 1'
_atom_sites_solution_hydrogens geom
_audit_creation_method SHELXL-2014
_cell_angle_alpha 90.000
_cell_angle_beta 111.550(5)
_cell_angle_gamma 90.000
_cell_formula_units_Z 4
_cell_length_a 15.707(5)
_cell_length_b 11.802(5)
_cell_length_c 21.158(5)
_cell_measurement_reflns_used 9916
_cell_measurement_temperature 100(2)
_cell_measurement_theta_max 74.62
_cell_measurement_theta_min 3.03
_cell_volume 3648(2)
_computing_cell_refinement 'Bruker SAINT'
_computing_data_collection 'Bruker APEX2'
_computing_data_reduction 'Bruker SAINT'
_computing_molecular_graphics 'Bruker SHELXTL'
_computing_publication_material 'Bruker SHELXTL'
_computing_structure_refinement 'SHELXL-2014 (Sheldrick 2014)'
_computing_structure_solution 'SHELXS-97 (Sheldrick 2008)'
_diffrn_ambient_temperature 100(2)
_diffrn_measured_fraction_theta_full 0.993
_diffrn_measured_fraction_theta_max 0.970
_diffrn_measurement_device_type 'Bruker APEX-II CCD'
_diffrn_measurement_method '\f and \w scans'
_diffrn_radiation_type CuK\a
_diffrn_radiation_wavelength 1.54184
_diffrn_reflns_av_R_equivalents 0.0359
_diffrn_reflns_av_unetI/netI 0.0369
_diffrn_reflns_Laue_measured_fraction_full 0.993
_diffrn_reflns_Laue_measured_fraction_max 0.970
_diffrn_reflns_number 7283
_diffrn_reflns_point_group_measured_fraction_full 0.993
_diffrn_reflns_point_group_measured_fraction_max 0.970
_diffrn_reflns_theta_full 67.684
_diffrn_reflns_theta_max 74.805
_diffrn_reflns_theta_min 3.034
_exptl_absorpt_coefficient_mu 3.573
_exptl_absorpt_correction_T_max 0.753817
_exptl_absorpt_correction_T_min 0.544452
_exptl_absorpt_correction_type multi-scan
_exptl_absorpt_process_details 'TWINABS v2012/1 (BRUKER AXS)'
_exptl_crystal_colour brown
_exptl_crystal_density_diffrn 1.223
_exptl_crystal_description Prism
_exptl_crystal_F_000 1440
_exptl_crystal_size_max 0.072
_exptl_crystal_size_mid 0.054
_exptl_crystal_size_min 0.021
_refine_diff_density_max 0.993
_refine_diff_density_min -0.644
_refine_diff_density_rms 0.077
_refine_ls_extinction_method none
_refine_ls_goodness_of_fit_ref 1.090
_refine_ls_hydrogen_treatment constr
_refine_ls_matrix_type full
_refine_ls_number_parameters 426
_refine_ls_number_reflns 7283
_refine_ls_number_restraints 1
_refine_ls_restrained_S_all 1.090
_refine_ls_R_factor_all 0.0685
_refine_ls_R_factor_gt 0.0572
_refine_ls_shift/su_max 0.041
_refine_ls_shift/su_mean 0.000
_refine_ls_structure_factor_coef Fsqd
_refine_ls_weighting_details 'w=1/[\s^2^(Fo^2^)+(0.0657P)^2^+6.3502P] where P=(Fo^2^+2Fc^2^)/3'
_refine_ls_weighting_scheme calc
_refine_ls_wR_factor_gt 0.1464
_refine_ls_wR_factor_ref 0.1522
_reflns_Friedel_coverage 0.000
_reflns_number_gt 6293
_reflns_number_total 7283
_reflns_threshold_expression 'I > 2\s(I)'
_cod_data_source_file ja0c00250_si_002.cif
_cod_data_source_block shelx
_cod_original_sg_symbol_H-M 'P 21/n'
_cod_database_code 4134330
_shelx_space_group_comment
;
The symmetry employed for this shelxl refinement is uniquely defined
by the following loop, which should always be used as a source of
symmetry information in preference to the above space-group names.
They are only intended as comments.
;
_shelxl_version_number 2014-3

loop_
_space_group_symop_operation_xyz
'x, y, z'
'-x+1/2, y+1/2, -z+1/2'
'-x, -y, -z'
'x-1/2, -y-1/2, z-1/2'

loop_
_atom_site_label
_atom_site_type_symbol
_atom_site_fract_x
_atom_site_fract_y
_atom_site_fract_z
_atom_site_U_iso_or_equiv
_atom_site_adp_type
_atom_site_occupancy
_atom_site_site_symmetry_order
_atom_site_calc_flag
_atom_site_refinement_flags_posn
_atom_site_refinement_flags_adp
_atom_site_refinement_flags_occupancy
_atom_site_disorder_assembly
_atom_site_disorder_group
C1 C 0.37625(19) 0.5578(2) 0.70807(14) 0.0221(6) Uani 1 1 d . . . . .
H1A H 0.3932 0.5940 0.7532 0.026 Uiso 1 1 calc R U . . .
H1B H 0.3120 0.5781 0.6810 0.026 Uiso 1 1 calc R U . . .
C1S C 0.5997(3) 0.3200(5) 0.5967(2) 0.0763(17) Uani 1 1 d D . . . .
H1S1 H 0.6335 0.2643 0.5807 0.114 Uiso 1 1 calc R U . . .
H1S2 H 0.6114 0.3066 0.6449 0.114 Uiso 1 1 calc R U . . .
H1S3 H 0.6199 0.3966 0.5909 0.114 Uiso 1 1 calc R U . . .
C2 C 0.38436(18) 0.4316(2) 0.71646(14) 0.0194(5) Uani 1 1 d . . . . .
C2S C 0.5020(3) 0.3089(5) 0.5575(3) 0.0750(15) Uani 1 1 d D . . . .
H2S1 H 0.4689 0.3642 0.5753 0.090 Uiso 1 1 calc R U . . .
H2S2 H 0.4823 0.2322 0.5654 0.090 Uiso 1 1 calc R U . . .
C3 C 0.33523(18) 0.3575(2) 0.66173(14) 0.0187(5) Uani 1 1 d . . . . .
C3S C 0.4734(4) 0.3265(5) 0.4830(3) 0.0765(11) Uani 1 1 d . . . . .
H3S1 H 0.4943 0.4029 0.4760 0.092 Uiso 1 1 calc R U . . .
H3S2 H 0.5076 0.2713 0.4661 0.092 Uiso 1 1 calc R U . . .
C4 C 0.26534(19) 0.3826(2) 0.60069(14) 0.0223(6) Uani 1 1 d . . . . .
H4 H 0.2420 0.4576 0.5915 0.027 Uiso 1 1 calc R U . . .
C4S C 0.3763(4) 0.3171(5) 0.4394(3) 0.0765(11) Uani 1 1 d . . . . .
H4S1 H 0.3547 0.2416 0.4472 0.092 Uiso 1 1 calc R U . . .
H4S2 H 0.3422 0.3741 0.4551 0.092 Uiso 1 1 calc R U . . .
C5 C 0.2295(2) 0.2966(2) 0.55281(14) 0.0235(6) Uani 1 1 d . . . . .
H5 H 0.1815 0.3129 0.5108 0.028 Uiso 1 1 calc R U . . .
C5S C 0.3503(4) 0.3316(7) 0.3658(3) 0.094(2) Uani 1 1 d . . . . .
H5S1 H 0.3780 0.4011 0.3568 0.141 Uiso 1 1 calc R U . . .
H5S2 H 0.2835 0.3368 0.3443 0.141 Uiso 1 1 calc R U . . .
H5S3 H 0.3720 0.2665 0.3471 0.141 Uiso 1 1 calc R U . . .
C6 C 0.26421(19) 0.1868(2) 0.56671(14) 0.0227(6) Uani 1 1 d . . . . .
H6 H 0.2404 0.1282 0.5342 0.027 Uiso 1 1 calc R U . . .
C7 C 0.33412(19) 0.1638(2) 0.62871(14) 0.0204(6) Uani 1 1 d . . . . .
C8 C 0.38098(19) 0.0600(2) 0.65272(14) 0.0215(6) Uani 1 1 d . . . . .
C9 C 0.3660(2) -0.0429(3) 0.60761(15) 0.0288(7) Uani 1 1 d . . . . .
H9A H 0.2993 -0.0547 0.5839 0.035 Uiso 1 1 calc R U . . .
H9B H 0.3908 -0.1103 0.6363 0.035 Uiso 1 1 calc R U . . .
C10 C 0.4107(3) -0.0335(3) 0.55476(19) 0.0448(9) Uani 1 1 d . . . . .
H10A H 0.3890 0.0353 0.5277 0.067 Uiso 1 1 calc R U . . .
H10B H 0.3944 -0.0999 0.5249 0.067 Uiso 1 1 calc R U . . .
H10C H 0.4773 -0.0299 0.5778 0.067 Uiso 1 1 calc R U . . .
C11 C 0.4389(2) 0.6023(3) 0.67235(16) 0.0271(6) Uani 1 1 d . . . . .
H11A H 0.5030 0.5874 0.7009 0.041 Uiso 1 1 calc R U . . .
H11B H 0.4298 0.6841 0.6649 0.041 Uiso 1 1 calc R U . . .
H11C H 0.4241 0.5639 0.6285 0.041 Uiso 1 1 calc R U . . .
C12 C 0.50344(19) -0.0264(2) 0.74369(14) 0.0204(6) Uani 1 1 d . . . . .
C13 C 0.5917(2) -0.0217(2) 0.74191(15) 0.0247(6) Uani 1 1 d . . . . .
C14 C 0.6520(2) -0.1102(3) 0.77138(16) 0.0286(7) Uani 1 1 d . . . . .
H14 H 0.7124 -0.1073 0.7713 0.034 Uiso 1 1 calc R U . . .
C15 C 0.6261(2) -0.2021(3) 0.80071(16) 0.0290(7) Uani 1 1 d . . . . .
H15 H 0.6682 -0.2618 0.8202 0.035 Uiso 1 1 calc R U . . .
C16 C 0.5385(2) -0.2062(2) 0.80133(15) 0.0258(6) Uani 1 1 d . . . . .
H16 H 0.5207 -0.2691 0.8217 0.031 Uiso 1 1 calc R U . . .
C17 C 0.4756(2) -0.1198(2) 0.77258(14) 0.0224(6) Uani 1 1 d . . . . .
C18 C 0.3795(2) -0.1311(3) 0.77156(17) 0.0289(7) Uani 1 1 d . . . . .
H18A H 0.3453 -0.1850 0.7361 0.043 Uiso 1 1 calc R U . . .
H18B H 0.3491 -0.0571 0.7621 0.043 Uiso 1 1 calc R U . . .
H18C H 0.3816 -0.1586 0.8158 0.043 Uiso 1 1 calc R U . . .
C19 C 0.6216(2) 0.0745(3) 0.70787(17) 0.0293(7) Uani 1 1 d . . . . .
H19A H 0.6875 0.0872 0.7309 0.044 Uiso 1 1 calc R U . . .
H19B H 0.5883 0.1436 0.7104 0.044 Uiso 1 1 calc R U . . .
H19C H 0.6084 0.0554 0.6601 0.044 Uiso 1 1 calc R U . . .
C20 C 0.50307(18) 0.4457(2) 0.82551(14) 0.0186(5) Uani 1 1 d . . . . .
C21 C 0.59503(19) 0.4595(2) 0.83295(14) 0.0218(6) Uani 1 1 d . . . . .
C22 C 0.6535(2) 0.5193(3) 0.88919(16) 0.0277(7) Uani 1 1 d . . . . .
H22 H 0.7163 0.5269 0.8954 0.033 Uiso 1 1 calc R U . . .
C23 C 0.6219(2) 0.5674(3) 0.93571(15) 0.0299(7) Uani 1 1 d . . . . .
H23 H 0.6627 0.6076 0.9737 0.036 Uiso 1 1 calc R U . . .
C24 C 0.5303(2) 0.5568(2) 0.92690(14) 0.0257(6) Uani 1 1 d . . . . .
H24 H 0.5085 0.5909 0.9587 0.031 Uiso 1 1 calc R U . . .
C25 C 0.4696(2) 0.4967(2) 0.87188(14) 0.0215(6) Uani 1 1 d . . . . .
C26 C 0.3701(2) 0.4935(3) 0.86371(16) 0.0277(6) Uani 1 1 d . . . . .
H26A H 0.3652 0.4733 0.9072 0.042 Uiso 1 1 calc R U . . .
H26B H 0.3378 0.4369 0.8293 0.042 Uiso 1 1 calc R U . . .
H26C H 0.3426 0.5682 0.8493 0.042 Uiso 1 1 calc R U . . .
C27 C 0.6318(2) 0.4170(3) 0.78073(16) 0.0274(6) Uani 1 1 d . . . . .
H27A H 0.6494 0.4815 0.7590 0.041 Uiso 1 1 calc R U . . .
H27B H 0.5845 0.3726 0.7462 0.041 Uiso 1 1 calc R U . . .
H27C H 0.6855 0.3691 0.8030 0.041 Uiso 1 1 calc R U . . .
C28 C 0.33464(19) 0.1802(3) 0.78783(15) 0.0220(6) Uani 1 1 d . . . . .
H28A H 0.3012 0.2478 0.7941 0.026 Uiso 1 1 calc R U . . .
H28B H 0.2934 0.1191 0.7620 0.026 Uiso 1 1 calc R U . . .
C29 C 0.40973(19) 0.1458(2) 0.84480(14) 0.0208(6) Uani 1 1 d . . . . .
H29 H 0.4161 0.0617 0.8503 0.025 Uiso 1 1 calc R U . . .
C30 C 0.4428(2) 0.2099(2) 0.91110(15) 0.0236(6) Uani 1 1 d . . . . .
H30A H 0.4340 0.2921 0.9018 0.028 Uiso 1 1 calc R U . . .
H30B H 0.5090 0.1959 0.9351 0.028 Uiso 1 1 calc R U . . .
C31 C 0.3916(2) 0.1740(2) 0.95593(14) 0.0224(6) Uani 1 1 d . . . . .
C32 C 0.2989(2) 0.2028(2) 0.93867(15) 0.0244(6) Uani 1 1 d . . . . .
H32 H 0.2689 0.2477 0.8995 0.029 Uiso 1 1 calc R U . . .
C33 C 0.2509(2) 0.1662(3) 0.97834(16) 0.0316(7) Uani 1 1 d . . . . .
H33 H 0.1887 0.1874 0.9668 0.038 Uiso 1 1 calc R U . . .
C34 C 0.2937(3) 0.0987(3) 1.03495(17) 0.0371(8) Uani 1 1 d . . . . .
H34 H 0.2602 0.0720 1.0613 0.045 Uiso 1 1 calc R U . . .
C35 C 0.3845(3) 0.0707(3) 1.05272(16) 0.0348(8) Uani 1 1 d . . . . .
H35 H 0.4140 0.0251 1.0917 0.042 Uiso 1 1 calc R U . . .
C36 C 0.4332(2) 0.1088(3) 1.01398(15) 0.0290(7) Uani 1 1 d . . . . .
H36 H 0.4962 0.0900 1.0273 0.035 Uiso 1 1 calc R U . . .
N1 N 0.44376(14) 0.37729(19) 0.76999(11) 0.0172(5) Uani 1 1 d . . . . .
N2 N 0.36946(15) 0.24874(19) 0.67572(11) 0.0175(5) Uani 1 1 d . . . . .
N3 N 0.44263(15) 0.06797(19) 0.71623(12) 0.0190(5) Uani 1 1 d . . . . .
N4 N 0.56339(16) 0.19437(19) 0.82641(12) 0.0200(5) Uani 1 1 d . . . . .
N5 N 0.63247(17) 0.1844(2) 0.86640(13) 0.0272(6) Uani 1 1 d . . . . .
Fe1 Fe 0.44675(3) 0.21171(3) 0.76249(2) 0.01602(13) Uani 1 1 d . . . . .

loop_
_atom_site_aniso_label
_atom_site_aniso_U_11
_atom_site_aniso_U_22
_atom_site_aniso_U_33
_atom_site_aniso_U_23
_atom_site_aniso_U_13
_atom_site_aniso_U_12
C1 0.0259(14) 0.0175(14) 0.0194(13) 0.0007(11) 0.0045(11) 0.0036(11)
C1S 0.096(4) 0.082(4) 0.045(3) 0.002(2) 0.019(3) -0.043(3)
C2 0.0187(13) 0.0207(14) 0.0172(13) -0.0008(11) 0.0046(11) 0.0008(10)
C2S 0.064(3) 0.081(4) 0.086(4) 0.024(3) 0.035(3) 0.004(3)
C3 0.0195(13) 0.0157(13) 0.0192(13) 0.0017(10) 0.0051(11) 0.0017(10)
C3S 0.066(2) 0.090(3) 0.082(3) 0.015(2) 0.037(2) -0.001(2)
C4 0.0215(14) 0.0198(14) 0.0216(14) -0.0001(11) 0.0031(11) 0.0005(11)
C4S 0.066(2) 0.090(3) 0.082(3) 0.015(2) 0.037(2) -0.001(2)
C5 0.0235(14) 0.0276(15) 0.0147(13) 0.0043(11) 0.0014(11) 0.0017(11)
C5S 0.055(3) 0.163(7) 0.068(4) 0.013(4) 0.028(3) -0.016(4)
C6 0.0219(14) 0.0225(14) 0.0183(14) 0.0009(11) 0.0009(11) -0.0018(11)
C7 0.0211(13) 0.0216(14) 0.0165(13) -0.0013(11) 0.0045(11) -0.0040(11)
C8 0.0234(14) 0.0199(14) 0.0189(13) -0.0007(11) 0.0050(11) -0.0023(11)
C9 0.0351(17) 0.0208(15) 0.0218(14) -0.0023(12) 0.0001(13) 0.0011(12)
C10 0.055(2) 0.042(2) 0.038(2) -0.0167(17) 0.0183(18) 0.0002(18)
C11 0.0313(16) 0.0215(15) 0.0273(15) 0.0030(12) 0.0091(13) 0.0002(12)
C12 0.0242(14) 0.0143(13) 0.0195(13) -0.0023(10) 0.0042(11) 0.0008(10)
C13 0.0269(15) 0.0224(15) 0.0240(14) -0.0018(12) 0.0084(12) 0.0017(12)
C14 0.0250(15) 0.0277(16) 0.0317(16) -0.0005(13) 0.0087(13) 0.0067(12)
C15 0.0297(16) 0.0219(15) 0.0292(16) 0.0023(12) 0.0034(13) 0.0070(12)
C16 0.0313(16) 0.0184(14) 0.0216(14) 0.0007(11) 0.0028(12) -0.0002(11)
C17 0.0243(14) 0.0185(14) 0.0208(14) -0.0014(11) 0.0040(11) -0.0022(11)
C18 0.0269(15) 0.0186(14) 0.0389(17) 0.0012(13) 0.0093(13) -0.0033(11)
C19 0.0302(16) 0.0288(16) 0.0335(17) 0.0023(13) 0.0172(14) 0.0029(13)
C20 0.0206(13) 0.0136(12) 0.0173(13) 0.0013(10) 0.0020(10) -0.0006(10)
C21 0.0221(14) 0.0176(13) 0.0219(14) 0.0040(11) 0.0037(11) -0.0007(11)
C22 0.0231(14) 0.0224(15) 0.0295(16) 0.0046(12) 0.0001(12) -0.0046(11)
C23 0.0343(16) 0.0232(15) 0.0193(14) -0.0009(12) -0.0052(12) -0.0062(13)
C24 0.0385(17) 0.0193(14) 0.0160(13) -0.0009(11) 0.0062(12) -0.0005(12)
C25 0.0280(15) 0.0166(13) 0.0177(13) 0.0029(11) 0.0059(11) 0.0003(11)
C26 0.0300(16) 0.0288(16) 0.0250(15) -0.0020(12) 0.0110(13) 0.0051(12)
C27 0.0227(14) 0.0270(15) 0.0338(17) 0.0015(13) 0.0120(13) -0.0015(12)
C28 0.0198(13) 0.0242(14) 0.0235(14) -0.0013(11) 0.0098(11) -0.0034(11)
C29 0.0225(14) 0.0213(14) 0.0186(13) -0.0007(11) 0.0074(11) -0.0021(11)
C30 0.0241(14) 0.0239(15) 0.0197(14) -0.0003(11) 0.0044(12) -0.0017(11)
C31 0.0293(15) 0.0192(14) 0.0163(13) -0.0052(11) 0.0055(11) -0.0037(11)
C32 0.0279(15) 0.0222(15) 0.0202(14) -0.0047(11) 0.0055(12) -0.0037(11)
C33 0.0327(16) 0.0332(17) 0.0313(17) -0.0144(14) 0.0147(14) -0.0106(13)
C34 0.052(2) 0.0377(19) 0.0263(17) -0.0073(14) 0.0203(16) -0.0183(16)
C35 0.055(2) 0.0269(16) 0.0190(15) -0.0005(12) 0.0097(14) -0.0071(15)
C36 0.0372(17) 0.0242(15) 0.0211(14) -0.0005(12) 0.0054(13) 0.0029(13)
N1 0.0170(11) 0.0168(11) 0.0160(11) -0.0012(9) 0.0039(9) -0.0002(8)
N2 0.0191(11) 0.0155(11) 0.0165(11) -0.0009(9) 0.0047(9) -0.0017(9)
N3 0.0194(11) 0.0171(11) 0.0189(11) 0.0014(9) 0.0050(9) 0.0003(9)
N4 0.0212(12) 0.0182(12) 0.0194(12) 0.0003(9) 0.0059(10) -0.0015(9)
N5 0.0225(13) 0.0316(14) 0.0234(13) 0.0051(11) 0.0035(11) 0.0002(10)
Fe1 0.0161(2) 0.0152(2) 0.0140(2) 0.00001(16) 0.00223(16) 0.00015(15)

loop_
_atom_type_symbol
_atom_type_description
_atom_type_scat_dispersion_real
_atom_type_scat_dispersion_imag
_atom_type_scat_source
C C 0.0181 0.0091 'International Tables Vol C Tables 4.2.6.8 and 6.1.1.4'
H H 0.0000 0.0000 'International Tables Vol C Tables 4.2.6.8 and 6.1.1.4'
N N 0.0311 0.0180 'International Tables Vol C Tables 4.2.6.8 and 6.1.1.4'
Fe Fe -1.1336 3.1974 'International Tables Vol C Tables 4.2.6.8 and 6.1.1.4'

loop_
_geom_angle_atom_site_label_1
_geom_angle_atom_site_label_2
_geom_angle_atom_site_label_3
_geom_angle
_geom_angle_site_symmetry_1
_geom_angle_site_symmetry_3
_geom_angle_publ_flag
C2 C1 C11 110.8(2) . . ?
N1 C2 C3 113.2(2) . . ?
N1 C2 C1 125.4(2) . . ?
C3 C2 C1 121.0(2) . . ?
C1S C2S C3S 115.8(4) . . ?
N2 C3 C4 120.8(2) . . ?
N2 C3 C2 110.1(2) . . ?
C4 C3 C2 129.1(3) . . ?
C4S C3S C2S 119.7(5) . . ?
C3 C4 C5 119.3(3) . . ?
C5S C4S C3S 118.6(5) . . ?
C6 C5 C4 120.0(3) . . ?
C7 C6 C5 119.4(3) . . ?
N2 C7 C6 120.5(3) . . ?
N2 C7 C8 110.5(2) . . ?
C6 C7 C8 129.0(3) . . ?
N3 C8 C7 112.7(2) . . ?
N3 C8 C9 125.4(3) . . ?
C7 C8 C9 121.8(2) . . ?
C8 C9 C10 113.4(3) . . ?
C13 C12 C17 120.8(3) . . ?
C13 C12 N3 118.2(2) . . ?
C17 C12 N3 121.0(2) . . ?
C14 C13 C12 118.3(3) . . ?
C14 C13 C19 119.9(3) . . ?
C12 C13 C19 121.8(3) . . ?
C15 C14 C13 121.7(3) . . ?
C16 C15 C14 119.3(3) . . ?
C15 C16 C17 121.2(3) . . ?
C16 C17 C12 118.7(3) . . ?
C16 C17 C18 119.1(3) . . ?
C12 C17 C18 122.2(3) . . ?
C21 C20 C25 120.3(3) . . ?
C21 C20 N1 119.0(2) . . ?
C25 C20 N1 120.7(2) . . ?
C22 C21 C20 118.8(3) . . ?
C22 C21 C27 118.8(3) . . ?
C20 C21 C27 122.3(3) . . ?
C23 C22 C21 121.3(3) . . ?
C22 C23 C24 119.7(3) . . ?
C23 C24 C25 120.9(3) . . ?
C24 C25 C20 118.9(3) . . ?
C24 C25 C26 118.0(3) . . ?
C20 C25 C26 123.1(3) . . ?
C29 C28 Fe1 75.26(16) . . ?
C28 C29 C30 123.2(3) . . ?
C28 C29 Fe1 66.13(15) . . ?
C30 C29 Fe1 117.67(19) . . ?
C29 C30 C31 111.3(2) . . ?
C36 C31 C32 117.9(3) . . ?
C36 C31 C30 121.5(3) . . ?
C32 C31 C30 120.5(3) . . ?
C33 C32 C31 120.6(3) . . ?
C32 C33 C34 120.2(3) . . ?
C35 C34 C33 119.8(3) . . ?
C34 C35 C36 120.2(3) . . ?
C35 C36 C31 121.3(3) . . ?
C2 N1 C20 117.4(2) . . ?
C2 N1 Fe1 116.03(18) . . ?
C20 N1 Fe1 126.39(17) . . ?
C7 N2 C3 120.0(2) . . ?
C7 N2 Fe1 119.33(19) . . ?
C3 N2 Fe1 119.73(18) . . ?
C8 N3 C12 118.5(2) . . ?
C8 N3 Fe1 116.34(19) . . ?
C12 N3 Fe1 125.09(18) . . ?
N5 N4 Fe1 177.8(2) . . ?
N2 Fe1 N4 150.38(10) . . ?
N2 Fe1 N3 79.50(10) . . ?
N4 Fe1 N3 96.46(10) . . ?
N2 Fe1 N1 79.51(10) . . ?
N4 Fe1 N1 95.63(10) . . ?
N3 Fe1 N1 155.58(9) . . ?
N2 Fe1 C28 89.35(11) . . ?
N4 Fe1 C28 120.26(11) . . ?
N3 Fe1 C28 95.75(11) . . ?
N1 Fe1 C28 96.35(11) . . ?
N2 Fe1 C29 127.66(10) . . ?
N4 Fe1 C29 81.89(11) . . ?
N3 Fe1 C29 97.00(10) . . ?
N1 Fe1 C29 105.67(10) . . ?
C28 Fe1 C29 38.60(11) . . ?

loop_
_geom_bond_atom_site_label_1
_geom_bond_atom_site_label_2
_geom_bond_distance
_geom_bond_site_symmetry_2
_geom_bond_publ_flag
C1 C2 1.500(4) . ?
C1 C11 1.537(4) . ?
C1S C2S 1.458(4) . ?
C2 N1 1.337(3) . ?
C2 C3 1.430(4) . ?
C2S C3S 1.487(8) . ?
C3 N2 1.381(4) . ?
C3 C4 1.385(4) . ?
C3S C4S 1.469(7) . ?
C4 C5 1.398(4) . ?
C4S C5S 1.468(8) . ?
C5 C6 1.395(4) . ?
C6 C7 1.394(4) . ?
C7 N2 1.377(4) . ?
C7 C8 1.424(4) . ?
C8 N3 1.340(4) . ?
C8 C9 1.509(4) . ?
C9 C10 1.528(5) . ?
C12 C13 1.402(4) . ?
C12 C17 1.405(4) . ?
C12 N3 1.443(3) . ?
C13 C14 1.394(4) . ?
C13 C19 1.509(4) . ?
C14 C15 1.383(5) . ?
C15 C16 1.383(5) . ?
C16 C17 1.394(4) . ?
C17 C18 1.508(4) . ?
C20 C21 1.404(4) . ?
C20 C25 1.407(4) . ?
C20 N1 1.447(3) . ?
C21 C22 1.398(4) . ?
C21 C27 1.509(4) . ?
C22 C23 1.377(5) . ?
C23 C24 1.387(5) . ?
C24 C25 1.397(4) . ?
C25 C26 1.509(4) . ?
C28 C29 1.402(4) . ?
C28 Fe1 2.054(3) . ?
C29 C30 1.508(4) . ?
C29 Fe1 2.172(3) . ?
C30 C31 1.512(4) . ?
C31 C36 1.392(4) . ?
C31 C32 1.406(4) . ?
C32 C33 1.387(4) . ?
C33 C34 1.389(5) . ?
C34 C35 1.376(5) . ?
C35 C36 1.385(5) . ?
N1 Fe1 1.963(2) . ?
N2 Fe1 1.843(2) . ?
N3 Fe1 1.948(2) . ?
N4 N5 1.110(3) . ?
N4 Fe1 1.846(2) . ?

loop_
_geom_torsion_atom_site_label_1
_geom_torsion_atom_site_label_2
_geom_torsion_atom_site_label_3
_geom_torsion_atom_site_label_4
_geom_torsion
_geom_torsion_site_symmetry_1
_geom_torsion_site_symmetry_2
_geom_torsion_site_symmetry_3
_geom_torsion_site_symmetry_4
_geom_torsion_publ_flag
C11 C1 C2 N1 90.0(3) . . . . ?
C11 C1 C2 C3 -81.4(3) . . . . ?
N1 C2 C3 N2 -6.5(3) . . . . ?
C1 C2 C3 N2 165.9(2) . . . . ?
N1 C2 C3 C4 175.8(3) . . . . ?
C1 C2 C3 C4 -11.8(5) . . . . ?
C1S C2S C3S C4S -179.9(6) . . . . ?
N2 C3 C4 C5 -0.2(4) . . . . ?
C2 C3 C4 C5 177.3(3) . . . . ?
C2S C3S C4S C5S -178.2(6) . . . . ?
C3 C4 C5 C6 -0.1(4) . . . . ?
C4 C5 C6 C7 0.5(4) . . . . ?
C5 C6 C7 N2 -0.6(4) . . . . ?
C5 C6 C7 C8 -178.2(3) . . . . ?
N2 C7 C8 N3 4.5(3) . . . . ?
C6 C7 C8 N3 -177.8(3) . . . . ?
N2 C7 C8 C9 -170.9(3) . . . . ?
C6 C7 C8 C9 6.8(5) . . . . ?
N3 C8 C9 C10 -100.9(4) . . . . ?
C7 C8 C9 C10 73.9(4) . . . . ?
C17 C12 C13 C14 -2.0(4) . . . . ?
N3 C12 C13 C14 176.9(3) . . . . ?
C17 C12 C13 C19 176.7(3) . . . . ?
N3 C12 C13 C19 -4.4(4) . . . . ?
C12 C13 C14 C15 1.2(5) . . . . ?
C19 C13 C14 C15 -177.4(3) . . . . ?
C13 C14 C15 C16 -0.5(5) . . . . ?
C14 C15 C16 C17 0.4(5) . . . . ?
C15 C16 C17 C12 -1.1(4) . . . . ?
C15 C16 C17 C18 177.0(3) . . . . ?
C13 C12 C17 C16 1.9(4) . . . . ?
N3 C12 C17 C16 -177.0(3) . . . . ?
C13 C12 C17 C18 -176.2(3) . . . . ?
N3 C12 C17 C18 5.0(4) . . . . ?
C25 C20 C21 C22 3.6(4) . . . . ?
N1 C20 C21 C22 -175.8(2) . . . . ?
C25 C20 C21 C27 -173.5(3) . . . . ?
N1 C20 C21 C27 7.1(4) . . . . ?
C20 C21 C22 C23 -2.1(4) . . . . ?
C27 C21 C22 C23 175.1(3) . . . . ?
C21 C22 C23 C24 -0.1(5) . . . . ?
C22 C23 C24 C25 0.9(4) . . . . ?
C23 C24 C25 C20 0.6(4) . . . . ?
C23 C24 C25 C26 -177.1(3) . . . . ?
C21 C20 C25 C24 -2.8(4) . . . . ?
N1 C20 C25 C24 176.5(2) . . . . ?
C21 C20 C25 C26 174.8(3) . . . . ?
N1 C20 C25 C26 -5.9(4) . . . . ?
Fe1 C28 C29 C30 108.5(3) . . . . ?
C28 C29 C30 C31 86.2(3) . . . . ?
Fe1 C29 C30 C31 164.51(19) . . . . ?
C29 C30 C31 C36 107.8(3) . . . . ?
C29 C30 C31 C32 -70.0(3) . . . . ?
C36 C31 C32 C33 -0.4(4) . . . . ?
C30 C31 C32 C33 177.5(3) . . . . ?
C31 C32 C33 C34 -1.2(4) . . . . ?
C32 C33 C34 C35 1.8(5) . . . . ?
C33 C34 C35 C36 -0.6(5) . . . . ?
C34 C35 C36 C31 -1.2(5) . . . . ?
C32 C31 C36 C35 1.6(4) . . . . ?
C30 C31 C36 C35 -176.3(3) . . . . ?
C3 C2 N1 C20 174.3(2) . . . . ?
C1 C2 N1 C20 2.2(4) . . . . ?
C3 C2 N1 Fe1 -2.0(3) . . . . ?
C1 C2 N1 Fe1 -174.0(2) . . . . ?
C21 C20 N1 C2 -103.8(3) . . . . ?
C25 C20 N1 C2 76.9(3) . . . . ?
C21 C20 N1 Fe1 72.1(3) . . . . ?
C25 C20 N1 Fe1 -107.3(3) . . . . ?
C6 C7 N2 C3 0.4(4) . . . . ?
C8 C7 N2 C3 178.3(2) . . . . ?
C6 C7 N2 Fe1 169.3(2) . . . . ?
C8 C7 N2 Fe1 -12.8(3) . . . . ?
C4 C3 N2 C7 0.0(4) . . . . ?
C2 C3 N2 C7 -177.9(2) . . . . ?
C4 C3 N2 Fe1 -168.8(2) . . . . ?
C2 C3 N2 Fe1 13.3(3) . . . . ?
C7 C8 N3 C12 -172.0(2) . . . . ?
C9 C8 N3 C12 3.2(4) . . . . ?
C7 C8 N3 Fe1 4.8(3) . . . . ?
C9 C8 N3 Fe1 180.0(2) . . . . ?
C13 C12 N3 C8 98.0(3) . . . . ?
C17 C12 N3 C8 -83.1(3) . . . . ?
C13 C12 N3 Fe1 -78.5(3) . . . . ?
C17 C12 N3 Fe1 100.4(3) . . . . ?
C7 N2 Fe1 N4 96.8(3) . . . . ?
C3 N2 Fe1 N4 -94.3(3) . . . . ?
C7 N2 Fe1 N3 12.2(2) . . . . ?
C3 N2 Fe1 N3 -178.9(2) . . . . ?
C7 N2 Fe1 N1 179.6(2) . . . . ?
C3 N2 Fe1 N1 -11.5(2) . . . . ?
C7 N2 Fe1 C28 -83.8(2) . . . . ?
C3 N2 Fe1 C28 85.1(2) . . . . ?
C7 N2 Fe1 C29 -78.6(2) . . . . ?
C3 N2 Fe1 C29 90.3(2) . . . . ?
